data_1553044
loop_
_publ_author_name
'Yin, Xue-Song'
'Li, Yi-Chen'
'Yuan, Jun'
'Gu, Wen-Jia'
'Shi, Bing-Feng'

_publ_section_title
;
 Copper(ii)-catalyzed methoxylation of unactivated (hetero)aryl C--H bonds
 using a removable bidentate auxiliary
;
_journal_issue 2
_journal_name_full 'Organic Chemistry Frontiers'
_journal_page_first 119
_journal_paper_doi 10.1039/C4QO00276H
_journal_volume 2
_journal_year 2015
_chemical_formula_moiety 'C17 H17 F3 N2 O2'
_chemical_formula_sum 'C17 H17 F3 N2 O2'
_chemical_formula_weight 338.33
_space_group_crystal_system monoclinic
_space_group_IT_number 14
_space_group_name_Hall '-P 2ybc'
_space_group_name_H-M_alt 'P 1 21/c 1'
_atom_sites_solution_hydrogens geom
_atom_sites_solution_primary direct
_atom_sites_solution_secondary difmap
_audit_block_doi 10.5517/cc12yz33
_audit_creation_date 2014-07-01
_audit_creation_method
;
Olex2 1.2
(compiled 2014.03.20 svn.r2914 for OlexSys, GUI svn.r4816)
;
_audit_update_record
;
2014-10-23 deposited with the CCDC.
2014-12-16 downloaded from the CCDC.
;
_cell_angle_alpha 90.00
_cell_angle_beta 118.846(16)
_cell_angle_gamma 90.00
_cell_formula_units_Z 4
_cell_length_a 10.5428(12)
_cell_length_b 16.2625(12)
_cell_length_c 10.8624(15)
_cell_measurement_reflns_used 2098
_cell_measurement_temperature 293(2)
_cell_measurement_theta_max 29.5617
_cell_measurement_theta_min 3.3316
_cell_volume 1631.3(4)
_computing_cell_refinement
;
CrysAlisPro, Agilent Technologies,
Version 1.171.35.11 (release 16-05-2011 CrysAlis171 .NET)
(compiled May 16 2011,17:55:39)
;
_computing_data_collection
;
CrysAlisPro, Agilent Technologies,
Version 1.171.35.11 (release 16-05-2011 CrysAlis171 .NET)
(compiled May 16 2011,17:55:39)
;
_computing_data_reduction
;
CrysAlisPro, Agilent Technologies,
Version 1.171.35.11 (release 16-05-2011 CrysAlis171 .NET)
(compiled May 16 2011,17:55:39)
;
_computing_molecular_graphics 'Olex2 (Dolomanov et al., 2009)'
_computing_publication_material 'Olex2 (Dolomanov et al., 2009)'
_computing_structure_refinement 'ShelXL (Sheldrick, 2008)'
_computing_structure_solution 'ShelXS (Sheldrick, 2008)'
_diffrn_ambient_temperature 293.15
_diffrn_detector_area_resol_mean 10.3592
_diffrn_measured_fraction_theta_full 0.998
_diffrn_measured_fraction_theta_max 0.998
_diffrn_measurement_device_type 'Xcalibur, Atlas, Gemini ultra'
_diffrn_measurement_method '\w scans'
_diffrn_orient_matrix_UB_11 -0.0521682000
_diffrn_orient_matrix_UB_12 -0.0298822000
_diffrn_orient_matrix_UB_13 -0.0416492000
_diffrn_orient_matrix_UB_21 -0.0346246000
_diffrn_orient_matrix_UB_22 0.0293410000
_diffrn_orient_matrix_UB_23 -0.0544946000
_diffrn_orient_matrix_UB_31 0.0444714000
_diffrn_orient_matrix_UB_32 -0.0121721000
_diffrn_orient_matrix_UB_33 -0.0292136000
_diffrn_radiation_monochromator graphite
_diffrn_radiation_type MoK\a
_diffrn_radiation_wavelength 0.71073
_diffrn_reflns_av_R_equivalents 0.0459
_diffrn_reflns_av_unetI/netI 0.0427
_diffrn_reflns_limit_h_max 12
_diffrn_reflns_limit_h_min -12
_diffrn_reflns_limit_k_max 19
_diffrn_reflns_limit_k_min -19
_diffrn_reflns_limit_l_max 13
_diffrn_reflns_limit_l_min -10
_diffrn_reflns_number 10009
_diffrn_reflns_theta_full 25.34
_diffrn_reflns_theta_max 25.34
_diffrn_reflns_theta_min 3.34
_diffrn_source 'Enhance (Mo) X-ray Source'
_exptl_absorpt_coefficient_mu 0.114
_exptl_absorpt_correction_T_max 1.00000
_exptl_absorpt_correction_T_min 0.89821
_exptl_absorpt_correction_type multi-scan
_exptl_absorpt_process_details
;
CrysAlisPro, Agilent Technologies,
Version 1.171.35.11 (release 16-05-2011 CrysAlis171 .NET)
(compiled May 16 2011,17:55:39)
Empirical absorption correction using spherical harmonics,
 implemented in SCALE3 ABSPACK scaling algorithm.
;
_exptl_crystal_colour colorless
_exptl_crystal_density_diffrn 1.378
_exptl_crystal_density_method 'not measured'
_exptl_crystal_description block
_exptl_crystal_F_000 704
_exptl_crystal_size_max 0.49
_exptl_crystal_size_mid 0.43
_exptl_crystal_size_min 0.38
_refine_diff_density_max 0.466
_refine_diff_density_min -0.264
_refine_diff_density_rms 0.039
_refine_ls_extinction_coef 0.028(3)
_refine_ls_extinction_expression Fc^*^=kFc[1+0.001xFc^2^\l^3^/sin(2\q)]^-1/4^
_refine_ls_extinction_method SHELXL
_refine_ls_goodness_of_fit_ref 1.065
_refine_ls_hydrogen_treatment constr
_refine_ls_matrix_type full
_refine_ls_number_parameters 221
_refine_ls_number_reflns 2981
_refine_ls_number_restraints 0
_refine_ls_restrained_S_all 1.065
_refine_ls_R_factor_all 0.0864
_refine_ls_R_factor_gt 0.0549
_refine_ls_shift/su_max 0.000
_refine_ls_shift/su_mean 0.000
_refine_ls_structure_factor_coef Fsqd
_refine_ls_weighting_details 'calc w=1/[\s^2^(Fo^2^)+(0.0592P)^2^+0.5724P] where P=(Fo^2^+2Fc^2^)/3'
_refine_ls_weighting_scheme calc
_refine_ls_wR_factor_gt 0.1359
_refine_ls_wR_factor_ref 0.1572
_reflns_number_gt 1960
_reflns_number_total 2981
_reflns_threshold_expression >2sigma(I)
_cod_data_source_file c4qo00276h2.cif
_cod_data_source_block 140701_195_37
_cod_original_cell_volume 1631.3(3)
_cod_database_code 1553044
_chemical_oxdiff_formula 'c10 h10 n2 o8'
_reflns_odcompleteness_completeness 99.74
_reflns_odcompleteness_iscentric 1
_reflns_odcompleteness_theta 26.32
_olex2_refinement_description
;
1. Fixed Uiso
 At 1.2 times of:
  All C(H) groups, All N(H) groups
 At 1.5 times of:
  All C(H,H,H) groups
2.a Aromatic/amide H refined with riding coordinates:
 N2(H2), C1(H1), C2(H2A), C3(H3), C4(H4), C11(H11), C13(H13), C14(H14)
2.b Idealised Me refined as rotating group:
 C7(H7A,H7B,H7C), C8(H8A,H8B,H8C), C17(H17A,H17B,H17C)
;

loop_
_space_group_symop_id
_space_group_symop_operation_xyz
1 'x, y, z'
2 '-x, y+1/2, -z+1/2'
3 '-x, -y, -z'
4 'x, -y-1/2, z-1/2'

loop_
_atom_site_label
_atom_site_type_symbol
_atom_site_fract_x
_atom_site_fract_y
_atom_site_fract_z
_atom_site_U_iso_or_equiv
_atom_site_adp_type
_atom_site_occupancy
_atom_site_calc_flag
_atom_site_refinement_flags_posn
F1 F 0.6041(2) 0.73878(18) 0.9728(3) 0.1335(10) Uani 1 d .
F2 F 0.6659(2) 0.67795(17) 1.1593(3) 0.1430(11) Uani 1 d .
F3 F 0.6515(2) 0.80656(15) 1.1524(3) 0.1574(13) Uani 1 d .
O1 O 0.1786(2) 0.56299(11) 0.7597(2) 0.0648(6) Uani 1 d .
O2 O 0.00520(19) 0.70849(10) 0.9541(2) 0.0625(5) Uani 1 d .
N1 N -0.2242(2) 0.54293(13) 0.8517(2) 0.0587(6) Uani 1 d .
N2 N -0.0014(2) 0.56919(11) 0.8167(2) 0.0493(5) Uani 1 d .
H2 H -0.0313 0.5951 0.8669 0.059 Uiso 1 calc R
C1 C -0.3385(3) 0.53846(18) 0.8738(3) 0.0721(8) Uani 1 d .
H1 H -0.3387 0.5718 0.9433 0.087 Uiso 1 calc R
C2 C -0.4542(3) 0.4881(2) 0.8010(4) 0.0776(9) Uani 1 d .
H2A H -0.5333 0.4884 0.8170 0.093 Uiso 1 calc R
C3 C -0.4494(4) 0.4375(2) 0.7041(4) 0.0906(11) Uani 1 d .
H3 H -0.5248 0.4009 0.6541 0.109 Uiso 1 calc R
C4 C -0.3333(4) 0.4403(2) 0.6799(3) 0.0824(10) Uani 1 d .
H4 H -0.3295 0.4056 0.6137 0.099 Uiso 1 calc R
C5 C -0.2216(3) 0.49509(15) 0.7548(3) 0.0530(6) Uani 1 d .
C6 C -0.0927(3) 0.50181(14) 0.7282(3) 0.0505(6) Uani 1 d .
C7 C -0.1461(3) 0.52248(18) 0.5726(3) 0.0673(8) Uani 1 d .
H7A H -0.1990 0.5733 0.5495 0.101 Uiso 1 calc GR
H7B H -0.2080 0.4792 0.5146 0.101 Uiso 1 calc GR
H7C H -0.0644 0.5279 0.5567 0.101 Uiso 1 calc GR
C8 C -0.0079(3) 0.42094(15) 0.7686(3) 0.0676(8) Uani 1 d .
H8A H 0.0738 0.4255 0.7527 0.101 Uiso 1 calc GR
H8B H -0.0696 0.3771 0.7123 0.101 Uiso 1 calc GR
H8C H 0.0251 0.4095 0.8661 0.101 Uiso 1 calc GR
C9 C 0.1235(3) 0.59379(14) 0.8264(3) 0.0471(6) Uani 1 d .
C10 C 0.2033(3) 0.66349(13) 0.9275(2) 0.0444(6) Uani 1 d .
C11 C 0.3466(3) 0.67344(14) 0.9608(3) 0.0504(6) Uani 1 d .
H11 H 0.3859 0.6382 0.9205 0.060 Uiso 1 calc R
C12 C 0.4334(3) 0.73398(15) 1.0519(3) 0.0527(6) Uani 1 d .
C13 C 0.3746(3) 0.78656(15) 1.1108(3) 0.0575(7) Uani 1 d .
H13 H 0.4321 0.8274 1.1724 0.069 Uiso 1 calc R
C14 C 0.2328(3) 0.77937(15) 1.0797(3) 0.0546(7) Uani 1 d .
H14 H 0.1945 0.8155 1.1194 0.065 Uiso 1 calc R
C15 C 0.1462(3) 0.71811(13) 0.9887(3) 0.0456(6) Uani 1 d .
C16 C 0.5866(3) 0.7405(2) 1.0872(4) 0.0761(9) Uani 1 d .
C17 C -0.0593(3) 0.76447(18) 1.0086(4) 0.0746(9) Uani 1 d .
H17A H -0.1593 0.7504 0.9731 0.112 Uiso 1 calc GR
H17B H -0.0522 0.8194 0.9800 0.112 Uiso 1 calc GR
H17C H -0.0097 0.7613 1.1093 0.112 Uiso 1 calc GR

loop_
_atom_site_aniso_label
_atom_site_aniso_U_11
_atom_site_aniso_U_22
_atom_site_aniso_U_33
_atom_site_aniso_U_23
_atom_site_aniso_U_13
_atom_site_aniso_U_12
F1 0.0788(15) 0.213(3) 0.134(2) -0.0201(18) 0.0710(15) -0.0251(15)
F2 0.0566(13) 0.146(2) 0.197(3) 0.041(2) 0.0382(15) 0.0181(13)
F3 0.0819(15) 0.141(2) 0.256(3) -0.110(2) 0.0866(19) -0.0588(14)
O1 0.0708(13) 0.0678(12) 0.0707(13) -0.0238(10) 0.0461(11) -0.0136(9)
O2 0.0547(11) 0.0588(11) 0.0841(14) -0.0191(9) 0.0415(10) -0.0048(8)
N1 0.0565(14) 0.0573(13) 0.0677(15) -0.0046(12) 0.0342(12) -0.0038(10)
N2 0.0512(13) 0.0487(11) 0.0505(12) -0.0131(9) 0.0266(10) -0.0092(9)
C1 0.069(2) 0.0683(18) 0.090(2) -0.0033(17) 0.0464(18) -0.0021(15)
C2 0.0597(19) 0.083(2) 0.092(2) 0.0145(19) 0.0381(17) -0.0027(16)
C3 0.069(2) 0.101(3) 0.091(3) -0.008(2) 0.0296(19) -0.0341(18)
C4 0.077(2) 0.091(2) 0.078(2) -0.0289(18) 0.0364(18) -0.0361(17)
C5 0.0553(15) 0.0473(13) 0.0487(14) -0.0022(12) 0.0188(12) -0.0059(11)
C6 0.0533(15) 0.0467(13) 0.0479(14) -0.0090(11) 0.0216(12) -0.0069(11)
C7 0.0755(19) 0.0753(19) 0.0488(16) -0.0069(14) 0.0282(14) -0.0117(15)
C8 0.0722(19) 0.0499(15) 0.0699(19) -0.0091(14) 0.0257(16) -0.0030(13)
C9 0.0520(15) 0.0450(13) 0.0464(14) -0.0026(11) 0.0254(12) -0.0005(11)
C10 0.0490(14) 0.0413(12) 0.0434(13) 0.0001(10) 0.0227(11) -0.0016(10)
C11 0.0545(15) 0.0478(14) 0.0545(15) -0.0015(12) 0.0309(13) 0.0012(11)
C12 0.0497(15) 0.0513(14) 0.0561(16) -0.0055(12) 0.0248(12) -0.0074(11)
C13 0.0584(17) 0.0562(15) 0.0546(16) -0.0107(13) 0.0246(13) -0.0121(12)
C14 0.0634(17) 0.0483(14) 0.0566(16) -0.0085(12) 0.0326(14) -0.0008(12)
C15 0.0477(14) 0.0437(13) 0.0493(14) -0.0003(11) 0.0266(12) -0.0018(10)
C16 0.0590(19) 0.076(2) 0.094(2) -0.0173(19) 0.0375(18) -0.0117(16)
C17 0.0689(19) 0.0685(18) 0.105(2) -0.0174(17) 0.0564(18) 0.0017(14)

loop_
_atom_type_symbol
_atom_type_description
_atom_type_scat_dispersion_real
_atom_type_scat_dispersion_imag
_atom_type_scat_source
C C 0.0033 0.0016 'International Tables Vol C Tables 4.2.6.8 and 6.1.1.4'
H H 0.0000 0.0000 'International Tables Vol C Tables 4.2.6.8 and 6.1.1.4'
F F 0.0171 0.0103 'International Tables Vol C Tables 4.2.6.8 and 6.1.1.4'
N N 0.0061 0.0033 'International Tables Vol C Tables 4.2.6.8 and 6.1.1.4'
O O 0.0106 0.0060 'International Tables Vol C Tables 4.2.6.8 and 6.1.1.4'

loop_
_geom_angle_atom_site_label_1
_geom_angle_atom_site_label_2
_geom_angle_atom_site_label_3
_geom_angle
C15 O2 C17 119.4(2)
C5 N1 C1 118.6(2)
C6 N2 H2 117.1
C9 N2 H2 117.1
C9 N2 C6 125.9(2)
N1 C1 H1 118.0
N1 C1 C2 124.0(3)
C2 C1 H1 118.0
C1 C2 H2A 121.4
C3 C2 C1 117.2(3)
C3 C2 H2A 121.4
C2 C3 H3 120.0
C2 C3 C4 120.0(3)
C4 C3 H3 120.0
C3 C4 H4 120.2
C3 C4 C5 119.6(3)
C5 C4 H4 120.2
N1 C5 C4 120.6(3)
N1 C5 C6 118.2(2)
C4 C5 C6 121.2(2)
N2 C6 C5 106.96(19)
N2 C6 C7 109.5(2)
N2 C6 C8 110.2(2)
C5 C6 C7 109.7(2)
C5 C6 C8 109.6(2)
C8 C6 C7 110.9(2)
C6 C7 H7A 109.5
C6 C7 H7B 109.5
C6 C7 H7C 109.5
H7A C7 H7B 109.5
H7A C7 H7C 109.5
H7B C7 H7C 109.5
C6 C8 H8A 109.5
C6 C8 H8B 109.5
C6 C8 H8C 109.5
H8A C8 H8B 109.5
H8A C8 H8C 109.5
H8B C8 H8C 109.5
O1 C9 N2 124.1(2)
O1 C9 C10 118.4(2)
N2 C9 C10 117.6(2)
C11 C10 C9 115.5(2)
C11 C10 C15 117.7(2)
C15 C10 C9 126.8(2)
C10 C11 H11 118.9
C12 C11 C10 122.2(2)
C12 C11 H11 118.9
C11 C12 C16 120.1(2)
C13 C12 C11 118.9(2)
C13 C12 C16 121.0(2)
C12 C13 H13 119.6
C14 C13 C12 120.9(2)
C14 C13 H13 119.6
C13 C14 H14 119.9
C13 C14 C15 120.1(2)
C15 C14 H14 119.9
O2 C15 C10 117.3(2)
O2 C15 C14 122.5(2)
C14 C15 C10 120.3(2)
F1 C16 C12 112.4(3)
F2 C16 F1 101.8(3)
F2 C16 C12 113.8(3)
F3 C16 F1 104.6(3)
F3 C16 F2 107.6(3)
F3 C16 C12 115.4(3)
O2 C17 H17A 109.5
O2 C17 H17B 109.5
O2 C17 H17C 109.5
H17A C17 H17B 109.5
H17A C17 H17C 109.5
H17B C17 H17C 109.5

loop_
_geom_bond_atom_site_label_1
_geom_bond_atom_site_label_2
_geom_bond_distance
F1 C16 1.341(4)
F2 C16 1.309(4)
F3 C16 1.288(3)
O1 C9 1.232(3)
O2 C15 1.355(3)
O2 C17 1.424(3)
N1 C1 1.339(3)
N1 C5 1.319(3)
N2 H2 0.8600
N2 C6 1.470(3)
N2 C9 1.331(3)
C1 H1 0.9300
C1 C2 1.362(4)
C2 H2A 0.9300
C2 C3 1.356(5)
C3 H3 0.9300
C3 C4 1.371(5)
C4 H4 0.9300
C4 C5 1.385(4)
C5 C6 1.524(4)
C6 C7 1.539(4)
C6 C8 1.531(4)
C7 H7A 0.9600
C7 H7B 0.9600
C7 H7C 0.9600
C8 H8A 0.9600
C8 H8B 0.9600
C8 H8C 0.9600
C9 C10 1.519(3)
C10 C11 1.383(3)
C10 C15 1.408(3)
C11 H11 0.9300
C11 C12 1.383(3)
C12 C13 1.381(3)
C12 C16 1.472(4)
C13 H13 0.9300
C13 C14 1.369(4)
C14 H14 0.9300
C14 C15 1.390(3)
C17 H17A 0.9600
C17 H17B 0.9600
C17 H17C 0.9600

loop_
_geom_torsion_atom_site_label_1
_geom_torsion_atom_site_label_2
_geom_torsion_atom_site_label_3
_geom_torsion_atom_site_label_4
_geom_torsion
O1 C9 C10 C11 -14.8(3)
O1 C9 C10 C15 164.9(2)
N1 C1 C2 C3 2.6(5)
N1 C5 C6 N2 -4.2(3)
N1 C5 C6 C7 -122.9(2)
N1 C5 C6 C8 115.2(3)
N2 C9 C10 C11 164.5(2)
N2 C9 C10 C15 -15.8(4)
C1 N1 C5 C4 -1.3(4)
C1 N1 C5 C6 178.8(2)
C1 C2 C3 C4 -2.0(5)
C2 C3 C4 C5 -0.1(5)
C3 C4 C5 N1 1.8(5)
C3 C4 C5 C6 -178.3(3)
C4 C5 C6 N2 175.9(2)
C4 C5 C6 C7 57.2(3)
C4 C5 C6 C8 -64.7(3)
C5 N1 C1 C2 -0.9(4)
C6 N2 C9 O1 0.8(4)
C6 N2 C9 C10 -178.4(2)
C9 N2 C6 C5 178.5(2)
C9 N2 C6 C7 -62.6(3)
C9 N2 C6 C8 59.5(3)
C9 C10 C11 C12 -179.7(2)
C9 C10 C15 O2 -0.5(4)
C9 C10 C15 C14 -179.8(2)
C10 C11 C12 C13 -0.4(4)
C10 C11 C12 C16 178.2(3)
C11 C10 C15 O2 179.2(2)
C11 C10 C15 C14 -0.2(3)
C11 C12 C13 C14 -0.2(4)
C11 C12 C16 F1 48.6(4)
C11 C12 C16 F2 -66.5(4)
C11 C12 C16 F3 168.4(3)
C12 C13 C14 C15 0.6(4)
C13 C12 C16 F1 -132.8(3)
C13 C12 C16 F2 112.1(3)
C13 C12 C16 F3 -13.0(5)
C13 C14 C15 O2 -179.8(2)
C13 C14 C15 C10 -0.4(4)
C15 C10 C11 C12 0.6(4)
C16 C12 C13 C14 -178.8(3)
C17 O2 C15 C10 -177.3(2)
C17 O2 C15 C14 2.1(4)
